data_7127849
loop_
_publ_author_name
'Subasinghe, S A Amali S'
'Romero, Jonathan'
'Ward, Cassandra L.'
'Bailey, Matthew D.'
'Zehner, Donna R.'
'Mehta, Prakrut J.'
'Carniato, Fabio'
'Botta, Mauro'
'Yustein, Jason T.'
'Pautler, Robia G.'
'Allen, Matthew J.'

_publ_section_title
;
 Magnetic resonance thermometry using a Gd<sup>III</sup>-based contrast
 agent.
;
_journal_issue 14
_journal_name_full 'Chemical communications (Cambridge, England)'
_journal_page_first 1770
_journal_page_last 1773
_journal_paper_doi 10.1039/d0cc06400a
_journal_volume 57
_journal_year 2021
_chemical_formula_moiety 'C48 H52 F12 Gd N8 O5, 3(Cl), 3(H4 O2)'
_chemical_formula_sum 'C48 H66 Cl3 F12 Gd N8 O11'
_chemical_formula_weight 1422.68
_space_group_crystal_system monoclinic
_space_group_IT_number 13
_space_group_name_Hall '-P 2yac'
_space_group_name_H-M_alt 'P 1 2/n 1'
_atom_sites_solution_hydrogens mixed
_atom_sites_solution_primary dual
_audit_creation_date 2020-03-20
_audit_creation_method
;
Olex2 1.2
(compiled 2018.05.29 svn.r3508 for OlexSys, GUI svn.r5506)
;
_audit_update_record
;
2020-03-20 deposited with the CCDC.	2021-01-11 downloaded from the CCDC.
;
_cell_angle_alpha 90
_cell_angle_beta 117.247(3)
_cell_angle_gamma 90
_cell_formula_units_Z 2
_cell_length_a 10.8408(6)
_cell_length_b 26.2799(13)
_cell_length_c 11.5932(5)
_cell_measurement_reflns_used 6473
_cell_measurement_temperature 100
_cell_measurement_theta_max 19.622
_cell_measurement_theta_min 2.269
_cell_volume 2936.4(3)
_computing_cell_refinement 'SAINT V8.38A (?, 2016)'
_computing_data_reduction 'SAINT V8.38A (?, 2016)'
_computing_molecular_graphics 'Olex2 (Dolomanov et al., 2009)'
_computing_publication_material 'Olex2 (Dolomanov et al., 2009)'
_computing_structure_refinement 'ShelXL (Sheldrick, 2015)'
_computing_structure_solution 'ShelXT (Sheldrick, 2015)'
_diffrn_ambient_temperature 100.1
_diffrn_measured_fraction_theta_full 1.000
_diffrn_measured_fraction_theta_max 0.978
_diffrn_measurement_device_type 'Bruker APEX-II CCD'
_diffrn_radiation_type MoK\a
_diffrn_radiation_wavelength 0.71073
_diffrn_reflns_av_R_equivalents 0.2448
_diffrn_reflns_av_unetI/netI 0.1202
_diffrn_reflns_Laue_measured_fraction_full 1.000
_diffrn_reflns_Laue_measured_fraction_max 0.978
_diffrn_reflns_limit_h_max 11
_diffrn_reflns_limit_h_min -13
_diffrn_reflns_limit_k_max 31
_diffrn_reflns_limit_k_min -31
_diffrn_reflns_limit_l_max 13
_diffrn_reflns_limit_l_min -13
_diffrn_reflns_number 73882
_diffrn_reflns_point_group_measured_fraction_full 1.000
_diffrn_reflns_point_group_measured_fraction_max 0.978
_diffrn_reflns_theta_full 25.242
_diffrn_reflns_theta_max 25.510
_diffrn_reflns_theta_min 0.775
_exptl_absorpt_coefficient_mu 1.366
_exptl_absorpt_correction_T_max 0.0916
_exptl_absorpt_correction_T_min 0.0589
_exptl_absorpt_correction_type multi-scan
_exptl_absorpt_process_details
'SADABS-2016/2 (Bruker,2016/2) was used for absorption correction. wR2(int) was 0.1020 before and 0.0882 after correction. The Ratio of minimum to maximum transmission is 0.6430. The \l/2 correction factor is Not present.'
_exptl_crystal_colour 'light colourless'
_exptl_crystal_colour_modifier light
_exptl_crystal_colour_primary colourless
_exptl_crystal_density_diffrn 1.609
_exptl_crystal_description block
_exptl_crystal_F_000 1442
_exptl_crystal_size_max 0.2
_exptl_crystal_size_mid 0.15
_exptl_crystal_size_min 0.15
_refine_diff_density_max 2.490
_refine_diff_density_min -1.356
_refine_diff_density_rms 0.218
_refine_ls_extinction_coef 0.0068(14)
_refine_ls_extinction_expression Fc^*^=kFc[1+0.001xFc^2^\l^3^/sin(2\q)]^-1/4^
_refine_ls_extinction_method 'SHELXL-2016/6 (Sheldrick 2016)'
_refine_ls_goodness_of_fit_ref 1.026
_refine_ls_hydrogen_treatment constr
_refine_ls_matrix_type full
_refine_ls_number_parameters 687
_refine_ls_number_reflns 5522
_refine_ls_number_restraints 1729
_refine_ls_restrained_S_all 0.924
_refine_ls_R_factor_all 0.1450
_refine_ls_R_factor_gt 0.1000
_refine_ls_shift/su_max 0.000
_refine_ls_shift/su_mean 0.000
_refine_ls_structure_factor_coef Fsqd
_refine_ls_weighting_details 'w=1/[\s^2^(Fo^2^)+(0.1612P)^2^+28.4565P] where P=(Fo^2^+2Fc^2^)/3'
_refine_ls_weighting_scheme calc
_refine_ls_wR_factor_gt 0.2465
_refine_ls_wR_factor_ref 0.2788
_reflns_Friedel_coverage 0.000
_reflns_number_gt 3806
_reflns_number_total 5522
_reflns_threshold_expression 'I > 2\s(I)'
_cod_data_source_file d0cc06400a2.cif
_cod_data_source_block gdiiicf3_0m_4
_cod_depositor_comments 'Adding full bibliography for 7127849--7127850.cif.'
_cod_database_code 7127849
_shelx_shelxl_version_number 2016/6
_shelx_space_group_comment
;
The symmetry employed for this shelxl refinement is uniquely defined
by the following loop, which should always be used as a source of
symmetry information in preference to the above space-group names.
They are only intended as comments.
;
_shelx_estimated_absorpt_t_max 0.821
_shelx_estimated_absorpt_t_min 0.772
_olex2_refinement_description
;
1. Twinned data refinement
 Scales: 0.910(3)
 0.090(3)
2. Fixed Uiso
 At 1.2 times of:
  All C(H) groups, All C(H,H) groups, All N(H) groups
 At 1.5 times of:
  All O(H,H) groups
3. Restrained distances
 O1W-H1WB = O1W-H1WA = O2W-H2WB = O2W-H2WA = O3W-H3WB = O3W-H3WA = O4W-H4WB =
 O4W-H4WA
 0.83 with sigma of 0.02
 H1WB-H1WA = H2WB-H2WA = H4WB-H4WA = H3WB-H3WA
 1.33 with sigma of 0.04
 N1B-C2A \\sim N1B-C2B \\sim N1B-C7B \\sim N1B-C7A \\sim N1B-C3B \\sim N1B-C3A
\\sim N2B-C4A \\sim N2B-C4B
 \\sim N2B-C5B \\sim N2B-C5A
 with sigma of 0.02
 C6B-C5B \\sim C6A-C5A \\sim C3A-C4A \\sim C4B-C3B \\sim C7B-C8B \\sim C7A-C8A
\\sim C2A-C1A \\sim C1B-C2B
 with sigma of 0.02
 N4B-C6B \\sim N3A-C6A \\sim N3B-C8B \\sim N4A-C8A
 with sigma of 0.02
 N4B-C16B \\sim N3A-C16A \\sim N3B-C9B \\sim N4A-C9A
 with sigma of 0.02
 C10A-C9A \\sim C10B-C9B \\sim C16A-C17A \\sim C17B-C16B
 with sigma of 0.02
 C17B-C18B \\sim C22A-C17A \\sim C17B-C22B \\sim C18A-C17A \\sim C22B-C21B
\\sim C18A-C19A \\sim C19B-
 C18B \\sim C19B-C20B \\sim C21B-C20B \\sim C20A-C19A \\sim C20A-C21A \\sim
C21A-C22A \\sim C10A-C15A ~
 C10A-C11A \\sim C12A-C11A \\sim C12A-C13A \\sim C15B-C14B \\sim C13A-C14A
\\sim C15A-C14A \\sim C15B-
 C10B \\sim C12B-C11B \\sim C12B-C13B \\sim C13B-C14B \\sim C10B-C11B
 with sigma of 0.02
 C16A-C18A \\sim C9A-C11A \\sim C16B-C22B \\sim C9B-C15B
 with sigma of 0.02
 C16A-C22A \\sim C9A-C15A \\sim C16B-C18B \\sim C9B-C11B
 with sigma of 0.02
 C11B-C15B \\sim C10B-C14B \\sim C15B-C13B \\sim C12B-C14B \\sim C13B-C11B
\\sim C12B-C10B \\sim C17B-
 C19B \\sim C18B-C20B \\sim C19B-C21B \\sim C20B-C22B \\sim C21B-C17B \\sim
C22B-C18B \\sim C11A-C15A ~
 C10A-C14A \\sim C15A-C13A \\sim C12A-C14A \\sim C13A-C11A \\sim C12A-C10A
\\sim C17A-C19A \\sim C18A-
 C20A \\sim C19A-C21A \\sim C20A-C22A \\sim C21A-C17A \\sim C22A-C18A
 with sigma of 0.02
 C24A-C20A \\sim C23B-C13B \\sim C20B-C24B \\sim C23A-C13A
 with sigma of 0.005
 C23B-F6B \\sim C23B-F4B \\sim C23B-F5B \\sim C23A-F6A \\sim C23A-F5A \\sim
C23A-F4A \\sim C24B-F3B ~
 C24B-F1B \\sim C24B-F2B \\sim C24A-F1A \\sim C24A-F2A \\sim C24A-F3A
 with sigma of 0.005
 F5B-F4B \\sim F4B-F6B \\sim F6B-F5B \\sim F4A-F6A \\sim F6A-F5A \\sim F5A-F4A
\\sim F2B-F3B \\sim F3B-F1B
 \\sim F1B-F2B \\sim F1A-F2A \\sim F2A-F3A \\sim F3A-F1A
 with sigma of 0.005
 C13B-F5B \\sim C13B-F4B \\sim C13B-F6B \\sim C13A-F5A \\sim C13A-F6A \\sim
C13A-F4A \\sim C20B-F1B ~
 C20B-F2B \\sim C20B-F3B \\sim C20A-F2A \\sim C20A-F3A \\sim C20A-F1A
 with sigma of 0.005
4. Restrained planarity
 C17A, C22A, C21A, C20A, C19A, C18A
 with sigma of 0.1
 C17B, C22B, C21B, C20B, C19B, C18B
 with sigma of 0.1
 C10A, C15A, C14A, C13A, C12A, C11A
 with sigma of 0.1
 C10B, C15B, C14B, C13B, C12B, C11B
 with sigma of 0.1
5. Uiso/Uaniso restraints and constraints
F1A \\sim F2A \\sim F3A \\sim F4A \\sim F5A \\sim F6A \\sim O1A \\sim O1A \\sim
O1B \\sim O1B \\sim O1B \\sim O2A \\sim O2A \\sim O2B \\sim O2B \\sim O2B \\sim
N1B \\sim N2B \\sim N3A \\sim N3B \\sim N3B \\sim N3B \\sim N4A \\sim N4B \\sim
N4B \\sim N4B \\sim C1A \\sim C1A \\sim C1B \\sim C2A \\sim C2A \\sim C2B \\sim
C3A \\sim C3A \\sim C3A \\sim C3B \\sim C4A \\sim C4A \\sim C4A \\sim C5A \\sim
C5B \\sim C5B \\sim C5B \\sim C6A \\sim C6B \\sim C6B \\sim C6B \\sim C7A \\sim
C7B \\sim C7B \\sim C7B \\sim C8A \\sim C8B \\sim C8B \\sim C8B \\sim C9A \\sim
C9B \\sim C9B \\sim C9B \\sim C10A \\sim C10B \\sim C10B \\sim C10B \\sim C11A
\\sim C11B \\sim C11B \\sim C11B \\sim C12A \\sim C12B \\sim C12B \\sim C12B
\\sim C13A \\sim C13B \\sim C13B \\sim C13B \\sim C14A \\sim C14A \\sim C14B
\\sim C14B \\sim C14B \\sim C15A \\sim C15A \\sim C15B \\sim C15B \\sim C16A
\\sim C16A \\sim C16B \\sim C16B \\sim C17A \\sim C17A \\sim C17B \\sim C17B
\\sim C18A \\sim C18A \\sim C18B \\sim C18B \\sim C19A \\sim C19A \\sim C19B
\\sim C19B \\sim C20A \\sim C20A \\sim C20B \\sim C20B \\sim C21A \\sim C21A
\\sim C21B \\sim C21B \\sim C22A \\sim C22B \\sim C22B \\sim C23B \\sim C23B
\\sim C23B \\sim C24B \\sim C24B \\sim Cl1 \\sim Cl2 \\sim O1W: within 2A with
sigma of 0.02 and sigma for terminal atoms of 0.002
All non-hydrogen atoms have similar U: within 2A with sigma of 0.01 and sigma
for terminal atoms of 0.002
6. Others
 Sof(F1B)=Sof(F2B)=Sof(F3B)=Sof(F4B)=Sof(F5B)=Sof(F6B)=Sof(O1B)=Sof(O2B)=
 Sof(N3B)=Sof(H3B)=Sof(N4B)=Sof(H4B)=Sof(C5B)=Sof(H5BA)=Sof(H5BB)=Sof(C6B)=
 Sof(C7B)=Sof(H7BA)=Sof(H7BB)=Sof(C8B)=Sof(C9B)=Sof(H9BA)=Sof(H9BB)=Sof(C10B)=
 Sof(C11B)=Sof(H11B)=Sof(C12B)=Sof(H12B)=Sof(C13B)=Sof(C14B)=Sof(H14B)=
 Sof(C15B)=Sof(H15B)=Sof(C16B)=Sof(H16C)=Sof(H16D)=Sof(C17B)=Sof(C18B)=
 Sof(H18B)=Sof(C19B)=Sof(H19B)=Sof(C20B)=Sof(C21B)=Sof(H21B)=Sof(C22B)=
 Sof(H22B)=Sof(C23B)=Sof(C24B)=1-FVAR(1)
 Sof(F1A)=Sof(F2A)=Sof(F3A)=Sof(F4A)=Sof(F5A)=Sof(F6A)=Sof(O1A)=Sof(O2A)=
 Sof(N3A)=Sof(H3A)=Sof(N4A)=Sof(H4A)=Sof(C5A)=Sof(H5AA)=Sof(H5AB)=Sof(C6A)=
 Sof(C7A)=Sof(H7AA)=Sof(H7AB)=Sof(C8A)=Sof(C9A)=Sof(H9AA)=Sof(H9AB)=Sof(C10A)=
 Sof(C11A)=Sof(H11A)=Sof(C12A)=Sof(H12A)=Sof(C13A)=Sof(C14A)=Sof(H14A)=
 Sof(C15A)=Sof(H15A)=Sof(C16A)=Sof(H16A)=Sof(H16B)=Sof(C17A)=Sof(C18A)=
 Sof(H18A)=Sof(C19A)=Sof(H19A)=Sof(C20A)=Sof(C21A)=Sof(H21A)=Sof(C22A)=
 Sof(H22A)=Sof(C23A)=Sof(C24A)=FVAR(1)
 Sof(C1B)=Sof(H1BA)=Sof(H1BB)=Sof(C2B)=Sof(H2BA)=Sof(H2BB)=Sof(C3B)=Sof(H3BA)=
 Sof(H3BB)=Sof(C4B)=Sof(H4BA)=Sof(H4BB)=1-FVAR(2)
 Sof(C1A)=Sof(H1AA)=Sof(H1AB)=Sof(C2A)=Sof(H2AA)=Sof(H2AB)=Sof(C3A)=Sof(H3AA)=
 Sof(H3AB)=Sof(C4A)=Sof(H4AA)=Sof(H4AB)=FVAR(2)
 Fixed Sof: H1WA(0.5) H1WB(0.5) H2WA(0.5) H2WB(0.5)
7.a Riding coordinates:
 O1W(H1WA,H1WB), O2W(H2WA,H2WB), O3W(H3WA,H3WB), O4W(H4WA,H4WB)
7.b Secondary CH2 refined with riding coordinates:
 C1A(H1AA,H1AB), C1B(H1BA,H1BB), C2A(H2AA,H2AB), C2B(H2BA,H2BB), C3A(H3AA,
 H3AB), C3B(H3BA,H3BB), C4A(H4AA,H4AB), C4B(H4BA,H4BB), C5A(H5AA,H5AB),
 C5B(H5BA,H5BB), C7A(H7AA,H7AB), C7B(H7BA,H7BB), C9A(H9AA,H9AB), C9B(H9BA,H9BB),
  C16A(H16A,H16B), C16B(H16C,H16D)
7.c Aromatic/amide H refined with riding coordinates:
 N3A(H3A), N3B(H3B), N4A(H4A), N4B(H4B), C11A(H11A), C11B(H11B), C12A(H12A),
 C12B(H12B), C14A(H14A), C14B(H14B), C15A(H15A), C15B(H15B), C18A(H18A),
 C18B(H18B), C19A(H19A), C19B(H19B), C21A(H21A), C21B(H21B), C22A(H22A),
 C22B(H22B)
;
_olex2_submission_special_instructions 'No special instructions were received'

loop_
_space_group_symop_operation_xyz
'x, y, z'
'-x+1/2, y, -z+1/2'
'-x, -y, -z'
'x-1/2, -y, z-1/2'

loop_
_atom_site_label
_atom_site_type_symbol
_atom_site_fract_x
_atom_site_fract_y
_atom_site_fract_z
_atom_site_U_iso_or_equiv
_atom_site_adp_type
_atom_site_occupancy
_atom_site_site_symmetry_order
_atom_site_calc_flag
_atom_site_refinement_flags_posn
_atom_site_refinement_flags_adp
_atom_site_refinement_flags_occupancy
_atom_site_disorder_assembly
_atom_site_disorder_group
Gd1 Gd 0.250000 0.33316(4) 0.250000 0.0314(4) Uani 1 2 d S TU P A .
F1A F 0.522(3) 0.0492(9) 0.2226(17) 0.138(6) Uani 0.463(5) 1 d D U . A 1
F1B F 0.530(2) 0.0739(8) 0.7184(18) 0.122(3) Uani 0.537(5) 1 d D U . A 2
F2A F 0.695(2) 0.0293(9) 0.396(3) 0.139(6) Uani 0.463(5) 1 d D U . A 1
F2B F 0.453(2) 0.0428(8) 0.5324(18) 0.123(3) Uani 0.537(5) 1 d D U . A 2
F3A F 0.495(3) 0.0208(8) 0.378(3) 0.138(6) Uani 0.463(5) 1 d D U . A 1
F3B F 0.658(2) 0.0282(6) 0.671(2) 0.121(4) Uani 0.537(5) 1 d D U . A 2
F4A F 0.281(3) 0.0343(9) 0.509(2) 0.123(3) Uani 0.463(5) 1 d D U . A 1
F4B F 0.139(2) 0.0648(8) 0.270(2) 0.136(5) Uani 0.537(5) 1 d D U . A 2
F5A F 0.168(2) 0.0226(8) 0.612(2) 0.124(4) Uani 0.463(5) 1 d D U . A 1
F5B F -0.071(2) 0.0591(8) 0.2262(17) 0.135(5) Uani 0.537(5) 1 d D U . A 2
F6A F 0.365(2) 0.0558(9) 0.704(2) 0.123(3) Uani 0.463(5) 1 d D U . A 1
F6B F 0.079(3) 0.0178(5) 0.3815(18) 0.136(5) Uani 0.537(5) 1 d D U . A 2
O1A O 0.100(2) 0.3023(7) 0.3325(17) 0.035(3) Uani 0.463(5) 1 d . U . A 1
O1B O 0.0222(19) 0.2999(7) 0.1749(15) 0.040(4) Uani 0.537(5) 1 d . U . A 2
O2A O 0.4268(19) 0.2999(7) 0.4464(16) 0.030(3) Uani 0.463(5) 1 d . U . A 1
O2B O 0.2721(18) 0.2983(7) 0.4468(15) 0.038(3) Uani 0.537(5) 1 d . U . A 2
N1B N 0.1879(10) 0.3960(4) 0.3951(9) 0.035(2) Uani 1 1 d D U . . .
N2B N 0.4539(10) 0.3961(4) 0.3901(9) 0.032(2) Uani 1 1 d D U . . .
N3A N 0.654(2) 0.2890(7) 0.5741(19) 0.034(3) Uani 0.463(5) 1 d D U . A 1
H3A H 0.737767 0.301899 0.601902 0.040 Uiso 0.463(5) 1 calc R . . A 1
N3B N 0.168(2) 0.2880(7) 0.5774(18) 0.041(3) Uani 0.537(5) 1 d D U . A 2
H3B H 0.108866 0.300418 0.602075 0.049 Uiso 0.537(5) 1 calc R . . A 2
N4A N 0.045(2) 0.2939(8) 0.498(2) 0.037(3) Uani 0.463(5) 1 d D U . A 1
H4A H 0.054574 0.305817 0.573061 0.044 Uiso 0.463(5) 1 calc R . . A 1
N4B N 0.693(2) 0.2907(7) 0.4862(19) 0.040(3) Uani 0.537(5) 1 d D U . A 2
H4B H 0.758236 0.303748 0.558463 0.048 Uiso 0.537(5) 1 calc R . . A 2
C1A C 0.032(4) 0.4394(12) 0.189(2) 0.041(5) Uani 0.518(18) 1 d D U . A 1
H1AA H 0.101317 0.466008 0.200619 0.049 Uiso 0.518(18) 1 calc R . . A 1
H1AB H -0.061488 0.454781 0.141439 0.049 Uiso 0.518(18) 1 calc R . . A 1
C1B C -0.015(3) 0.4200(13) 0.187(2) 0.039(5) Uani 0.482(18) 1 d D U . A 2
H1BA H -0.074244 0.394967 0.202109 0.047 Uiso 0.482(18) 1 calc R . . A 2
H1BB H -0.074005 0.449010 0.138123 0.047 Uiso 0.482(18) 1 calc R . . A 2
C2A C 0.052(2) 0.4219(12) 0.319(2) 0.039(4) Uani 0.518(18) 1 d D U . A 1
H2AA H -0.023640 0.398137 0.306706 0.047 Uiso 0.518(18) 1 calc R . . A 1
H2AB H 0.046028 0.451570 0.368311 0.047 Uiso 0.518(18) 1 calc R . . A 1
C2B C 0.096(3) 0.4382(9) 0.314(2) 0.040(4) Uani 0.482(18) 1 d D U . A 2
H2BA H 0.052989 0.455205 0.362602 0.049 Uiso 0.482(18) 1 calc R . . A 2
H2BB H 0.153926 0.463770 0.297965 0.049 Uiso 0.482(18) 1 calc R . . A 2
C3A C 0.2968(19) 0.4362(8) 0.459(2) 0.033(4) Uani 0.518(18) 1 d D U . A 1
H3AA H 0.278868 0.464621 0.397313 0.040 Uiso 0.518(18) 1 calc R . . A 1
H3AB H 0.289457 0.449656 0.535293 0.040 Uiso 0.518(18) 1 calc R . . A 1
C3B C 0.316(2) 0.4141(11) 0.5067(19) 0.033(3) Uani 0.482(18) 1 d D U . A 2
H3BA H 0.360916 0.385602 0.567531 0.040 Uiso 0.482(18) 1 calc R . . A 2
H3BB H 0.293238 0.440942 0.553551 0.040 Uiso 0.482(18) 1 calc R . . A 2
C4A C 0.440(2) 0.4171(11) 0.5012(18) 0.034(3) Uani 0.518(18) 1 d D U . A 1
H4AA H 0.506624 0.445220 0.540737 0.040 Uiso 0.518(18) 1 calc R . . A 1
H4AB H 0.460898 0.390292 0.567726 0.040 Uiso 0.518(18) 1 calc R . . A 1
C4B C 0.414(3) 0.4348(8) 0.461(3) 0.031(4) Uani 0.482(18) 1 d D U . A 2
H4BA H 0.498468 0.447213 0.536489 0.037 Uiso 0.482(18) 1 calc R . . A 2
H4BB H 0.369918 0.464091 0.402913 0.037 Uiso 0.482(18) 1 calc R . . A 2
C5A C 0.580(2) 0.3632(8) 0.439(3) 0.031(4) Uani 0.463(5) 1 d D U . A 1
H5AA H 0.604242 0.355271 0.368640 0.037 Uiso 0.463(5) 1 calc R . . A 1
H5AB H 0.660115 0.380822 0.509645 0.037 Uiso 0.463(5) 1 calc R . . A 1
C5B C 0.563(2) 0.3636(8) 0.4896(18) 0.035(3) Uani 0.537(5) 1 d D U . A 2
H5BA H 0.653018 0.381835 0.527411 0.042 Uiso 0.537(5) 1 calc R . . A 2
H5BB H 0.538719 0.355996 0.560264 0.042 Uiso 0.537(5) 1 calc R . . A 2
C6A C 0.548(2) 0.3154(9) 0.490(2) 0.031(3) Uani 0.463(5) 1 d D U . A 1
C6B C 0.575(2) 0.3156(8) 0.429(2) 0.033(3) Uani 0.537(5) 1 d D U . A 2
C7A C 0.189(3) 0.3641(8) 0.5028(19) 0.033(3) Uani 0.463(5) 1 d D U . A 1
H7AA H 0.285308 0.353968 0.563738 0.040 Uiso 0.463(5) 1 calc R . . A 1
H7AB H 0.149205 0.383142 0.551325 0.040 Uiso 0.463(5) 1 calc R . . A 1
C7B C 0.112(2) 0.3611(7) 0.443(2) 0.036(3) Uani 0.537(5) 1 d D U . A 2
H7BA H 0.099890 0.377743 0.513548 0.044 Uiso 0.537(5) 1 calc R . . A 2
H7BB H 0.018554 0.353535 0.371228 0.044 Uiso 0.537(5) 1 calc R . . A 2
C8A C 0.103(3) 0.3187(10) 0.439(2) 0.037(3) Uani 0.463(5) 1 d D U . A 1
C8B C 0.191(3) 0.3130(8) 0.491(2) 0.034(3) Uani 0.537(5) 1 d D U . A 2
C9A C -0.036(3) 0.2478(7) 0.448(3) 0.049(4) Uani 0.463(5) 1 d D U . A 1
H9AA H -0.081143 0.249295 0.352345 0.059 Uiso 0.463(5) 1 calc R . . A 1
H9AB H -0.109936 0.247070 0.475526 0.059 Uiso 0.463(5) 1 calc R . . A 1
C9B C 0.238(3) 0.2409(7) 0.6334(19) 0.052(4) Uani 0.537(5) 1 d D U . A 2
H9BA H 0.240284 0.236676 0.719164 0.062 Uiso 0.537(5) 1 calc R . . A 2
H9BB H 0.335377 0.243530 0.648194 0.062 Uiso 0.537(5) 1 calc R . . A 2
C10A C 0.045(2) 0.1986(7) 0.491(3) 0.061(4) Uani 0.463(5) 1 d D U . A 1
C10B C 0.174(3) 0.1938(7) 0.5535(17) 0.064(4) Uani 0.537(5) 1 d D U . A 2
C11A C -0.016(3) 0.1564(8) 0.514(3) 0.072(6) Uani 0.463(5) 1 d D U . A 1
H11A H -0.105260 0.159176 0.510626 0.086 Uiso 0.463(5) 1 calc R . . A 1
C11B C 0.082(3) 0.1970(6) 0.4230(17) 0.062(4) Uani 0.537(5) 1 d D U . A 2
H11B H 0.056374 0.229183 0.381622 0.075 Uiso 0.537(5) 1 calc R . . A 2
C12A C 0.052(3) 0.1100(8) 0.542(4) 0.085(5) Uani 0.463(5) 1 d D U . A 1
H12A H 0.008098 0.080444 0.552746 0.102 Uiso 0.463(5) 1 calc R . . A 1
C12B C 0.028(3) 0.1526(7) 0.3530(18) 0.073(5) Uani 0.537(5) 1 d D U . A 2
H12B H -0.039401 0.154413 0.264398 0.087 Uiso 0.537(5) 1 calc R . . A 2
C13A C 0.185(3) 0.1071(7) 0.555(3) 0.091(4) Uani 0.463(5) 1 d D U . A 1
C13B C 0.072(3) 0.1059(6) 0.4127(17) 0.094(4) Uani 0.537(5) 1 d D U . A 2
C14A C 0.252(2) 0.1504(9) 0.546(3) 0.077(4) Uani 0.463(5) 1 d D U . A 1
H14A H 0.346931 0.148808 0.563489 0.092 Uiso 0.463(5) 1 calc R . . A 1
C14B C 0.152(3) 0.1031(7) 0.5452(19) 0.091(4) Uani 0.537(5) 1 d D U . A 2
H14B H 0.169327 0.071140 0.588183 0.109 Uiso 0.537(5) 1 calc R . . A 2
C15A C 0.181(2) 0.1959(7) 0.510(2) 0.064(4) Uani 0.463(5) 1 d D U . A 1
H15A H 0.225096 0.225441 0.499457 0.077 Uiso 0.463(5) 1 calc R . . A 1
C15B C 0.207(3) 0.1472(7) 0.6153(17) 0.079(4) Uani 0.537(5) 1 d D U . A 2
H15B H 0.268198 0.145369 0.705661 0.095 Uiso 0.537(5) 1 calc R . . A 2
C16A C 0.640(4) 0.2402(7) 0.623(2) 0.046(4) Uani 0.463(5) 1 d D U . A 1
H16A H 0.559896 0.242075 0.641197 0.055 Uiso 0.463(5) 1 calc R . . A 1
H16B H 0.723761 0.235005 0.707127 0.055 Uiso 0.463(5) 1 calc R . . A 1
C16B C 0.725(3) 0.2437(7) 0.441(3) 0.054(4) Uani 0.537(5) 1 d D U . A 2
H16C H 0.825955 0.242705 0.467301 0.065 Uiso 0.537(5) 1 calc R . . A 2
H16D H 0.675320 0.243071 0.344911 0.065 Uiso 0.537(5) 1 calc R . . A 2
C17A C 0.623(4) 0.1930(7) 0.542(2) 0.064(4) Uani 0.463(5) 1 d D U . A 1
C17B C 0.686(3) 0.1969(6) 0.493(2) 0.061(4) Uani 0.537(5) 1 d D U . A 2
C18A C 0.635(5) 0.1461(7) 0.601(2) 0.080(4) Uani 0.463(5) 1 d D U . A 1
H18A H 0.661174 0.144136 0.690671 0.096 Uiso 0.463(5) 1 calc R . . A 1
C18B C 0.579(3) 0.1984(7) 0.526(3) 0.064(4) Uani 0.537(5) 1 d D U . A 2
H18B H 0.530631 0.229461 0.517913 0.077 Uiso 0.537(5) 1 calc R . . A 2
C19A C 0.609(5) 0.1021(7) 0.528(2) 0.095(4) Uani 0.463(5) 1 d D U . A 1
H19A H 0.611352 0.070148 0.567516 0.113 Uiso 0.463(5) 1 calc R . . A 1
C19B C 0.541(3) 0.1551(8) 0.569(3) 0.078(4) Uani 0.537(5) 1 d D U . A 2
H19B H 0.466224 0.156281 0.591143 0.093 Uiso 0.537(5) 1 calc R . . A 2
C20A C 0.579(4) 0.1045(7) 0.399(2) 0.100(5) Uani 0.463(5) 1 d D U . A 1
C20B C 0.611(3) 0.1103(7) 0.581(2) 0.090(4) Uani 0.537(5) 1 d D U . A 2
C21A C 0.564(4) 0.1517(8) 0.340(2) 0.083(6) Uani 0.463(5) 1 d D U . A 1
H21A H 0.537922 0.153685 0.250032 0.100 Uiso 0.463(5) 1 calc R . . A 1
C21B C 0.721(3) 0.1086(7) 0.551(3) 0.082(4) Uani 0.537(5) 1 d D U . A 2
H21B H 0.769736 0.077684 0.559959 0.098 Uiso 0.537(5) 1 calc R . . A 2
C22A C 0.588(3) 0.1959(7) 0.412(2) 0.065(4) Uani 0.463(5) 1 d D U . A 1
H22A H 0.579702 0.228115 0.371990 0.078 Uiso 0.463(5) 1 calc R . . A 1
C22B C 0.758(2) 0.1521(7) 0.507(2) 0.065(5) Uani 0.537(5) 1 d D U . A 2
H22B H 0.833754 0.151151 0.486397 0.078 Uiso 0.537(5) 1 calc R . . A 2
C23A C 0.246(2) 0.0576(10) 0.5931(17) 0.122(3) Uani 0.463(5) 1 d D U . A 1
C23B C 0.0555(19) 0.0641(8) 0.3273(19) 0.135(5) Uani 0.537(5) 1 d D U . A 2
C24A C 0.573(2) 0.0537(10) 0.3515(16) 0.138(6) Uani 0.463(5) 1 d D U . A 1
C24B C 0.5655(17) 0.0662(9) 0.6234(16) 0.121(3) Uani 0.537(5) 1 d D U . A 2
Cl1 Cl -0.250000 0.34627(18) 0.250000 0.0431(12) Uani 1 2 d S TU P . .
Cl2 Cl -0.0209(4) 0.32333(16) 0.7182(3) 0.0532(10) Uani 1 1 d . U . . .
O1W O 0.750000 0.4603(8) 0.750000 0.086(6) Uani 1 2 d DS TU P . .
H1WA H 0.683830 0.456012 0.771790 0.129 Uiso 0.5 1 d DR . . . .
H1WB H 0.771430 0.429702 0.737080 0.129 Uiso 0.5 1 d DR . . . .
O2W O 0.250000 0.4785(6) 0.750000 0.091(7) Uani 1 2 d DS TU P . .
H2WA H 0.175100 0.452913 0.714360 0.136 Uiso 0.5 1 d DR . . . .
H2WB H 0.315460 0.460183 0.761170 0.136 Uiso 0.5 1 d DR . . . .
O3W O -0.3297(14) 0.4443(5) 0.0705(10) 0.065(3) Uani 1 1 d D U . . .
H3WA H -0.314283 0.416127 0.114560 0.097 Uiso 1 1 d DR . . . .
H3WB H -0.365733 0.466637 0.101550 0.097 Uiso 1 1 d DR . . . .
O4W O -0.013(2) 0.4375(5) 0.6855(12) 0.116(7) Uani 1 1 d D U . . .
H4WA H -0.058836 0.441653 0.601959 0.174 Uiso 1 1 d DR . . . .
H4WB H 0.009574 0.405613 0.702569 0.174 Uiso 1 1 d DR . . . .
O5W O 0.250000 0.2359(5) 0.250000 0.042(3) Uani 1 2 d S TU P A .

loop_
_atom_site_aniso_label
_atom_site_aniso_U_11
_atom_site_aniso_U_22
_atom_site_aniso_U_33
_atom_site_aniso_U_23
_atom_site_aniso_U_13
_atom_site_aniso_U_12
Gd1 0.0294(6) 0.0436(6) 0.0183(4) 0.000 0.0085(4) 0.000
F1A 0.149(10) 0.087(9) 0.103(9) -0.003(8) -0.007(9) 0.008(8)
F1B 0.142(6) 0.088(5) 0.091(5) 0.010(5) 0.014(5) -0.001(5)
F2A 0.150(10) 0.089(9) 0.103(9) -0.004(8) -0.006(9) 0.008(8)
F2B 0.141(6) 0.089(5) 0.091(5) 0.010(5) 0.013(5) -0.002(5)
F3A 0.150(10) 0.088(9) 0.103(9) -0.003(8) -0.006(9) 0.007(8)
F3B 0.140(6) 0.088(5) 0.091(5) 0.011(5) 0.014(5) -0.002(5)
F4A 0.142(6) 0.089(5) 0.091(5) 0.009(5) 0.013(5) -0.001(5)
F4B 0.196(10) 0.084(7) 0.069(7) -0.005(6) 0.011(8) -0.009(8)
F5A 0.143(6) 0.090(5) 0.093(6) 0.010(5) 0.013(5) -0.001(5)
F5B 0.197(10) 0.083(7) 0.067(7) -0.006(6) 0.009(8) -0.011(8)
F6A 0.142(6) 0.088(5) 0.091(5) 0.009(5) 0.013(5) -0.001(5)
F6B 0.196(10) 0.083(7) 0.069(7) -0.006(6) 0.009(8) -0.010(8)
O1A 0.039(5) 0.044(5) 0.022(5) 0.002(5) 0.014(4) 0.005(5)
O1B 0.043(8) 0.051(8) 0.018(6) 0.001(6) 0.008(6) 0.000(7)
O2A 0.031(6) 0.042(6) 0.018(5) 0.005(5) 0.013(5) -0.002(5)
O2B 0.042(5) 0.045(5) 0.023(5) 0.002(5) 0.011(4) 0.008(5)
N1B 0.039(4) 0.043(4) 0.026(4) 0.002(3) 0.018(3) 0.008(4)
N2B 0.030(4) 0.042(5) 0.023(4) 0.001(4) 0.012(4) -0.001(4)
N3A 0.040(6) 0.043(6) 0.024(5) 0.001(5) 0.019(5) 0.002(6)
N3B 0.052(6) 0.050(6) 0.026(5) 0.002(5) 0.022(5) 0.002(6)
N4A 0.050(6) 0.043(6) 0.022(5) 0.002(5) 0.020(5) 0.003(6)
N4B 0.044(6) 0.045(6) 0.027(5) 0.002(5) 0.012(5) -0.001(5)
C1A 0.045(9) 0.048(9) 0.032(7) 0.003(7) 0.020(7) 0.004(7)
C1B 0.043(9) 0.047(9) 0.032(7) 0.006(7) 0.021(7) 0.008(7)
C2A 0.043(8) 0.048(8) 0.031(6) 0.003(6) 0.022(6) 0.004(6)
C2B 0.044(8) 0.049(8) 0.032(6) 0.003(6) 0.020(6) 0.008(7)
C3A 0.035(6) 0.043(6) 0.023(6) 0.001(5) 0.014(5) 0.002(6)
C3B 0.035(5) 0.043(6) 0.023(5) 0.001(5) 0.015(5) 0.006(5)
C4A 0.033(5) 0.043(6) 0.022(5) 0.001(5) 0.011(5) 0.000(5)
C4B 0.033(6) 0.043(6) 0.021(6) -0.001(5) 0.016(5) 0.003(6)
C5A 0.029(6) 0.044(6) 0.022(6) 0.001(6) 0.013(5) -0.002(6)
C5B 0.032(5) 0.043(5) 0.025(5) -0.002(5) 0.009(5) 0.001(5)
C6A 0.034(5) 0.042(5) 0.020(5) 0.001(5) 0.015(5) 0.000(5)
C6B 0.034(5) 0.044(5) 0.023(5) 0.000(5) 0.014(5) -0.001(5)
C7A 0.039(6) 0.044(5) 0.023(5) 0.000(5) 0.019(5) 0.006(5)
C7B 0.041(6) 0.044(5) 0.028(5) 0.001(5) 0.018(5) 0.006(5)
C8A 0.044(5) 0.044(5) 0.023(5) 0.001(4) 0.017(4) 0.006(5)
C8B 0.042(5) 0.045(5) 0.023(5) 0.002(4) 0.020(4) 0.006(5)
C9A 0.076(8) 0.049(7) 0.027(6) 0.000(6) 0.028(6) 0.002(7)
C9B 0.079(8) 0.051(7) 0.027(6) 0.008(6) 0.026(6) 0.003(7)
C10A 0.095(7) 0.054(6) 0.031(6) 0.003(5) 0.028(6) 0.002(6)
C10B 0.097(7) 0.055(6) 0.035(6) 0.007(5) 0.027(6) 0.003(6)
C11A 0.107(9) 0.059(8) 0.038(8) 0.002(8) 0.023(8) -0.001(8)
C11B 0.095(7) 0.054(6) 0.034(6) 0.002(6) 0.026(6) 0.003(6)
C12A 0.121(8) 0.065(6) 0.048(6) 0.005(6) 0.021(7) 0.001(7)
C12B 0.109(8) 0.059(7) 0.038(7) 0.000(6) 0.023(7) -0.001(7)
C13A 0.125(7) 0.067(6) 0.055(6) 0.006(5) 0.020(6) 0.003(6)
C13B 0.135(8) 0.069(6) 0.053(6) 0.001(6) 0.019(6) -0.001(6)
C14A 0.110(7) 0.060(6) 0.046(6) 0.007(6) 0.023(6) 0.004(6)
C14B 0.124(7) 0.067(6) 0.056(6) 0.007(5) 0.020(6) 0.003(6)
C15A 0.098(7) 0.054(6) 0.035(6) 0.005(5) 0.026(6) 0.004(6)
C15B 0.113(7) 0.061(6) 0.045(6) 0.006(5) 0.021(6) 0.003(6)
C16A 0.070(8) 0.045(7) 0.029(6) 0.001(6) 0.027(6) 0.005(7)
C16B 0.071(8) 0.048(7) 0.037(7) -0.003(6) 0.019(6) 0.000(7)
C17A 0.091(7) 0.050(6) 0.044(6) 0.002(5) 0.024(6) 0.005(6)
C17B 0.087(7) 0.049(6) 0.041(6) -0.001(6) 0.024(6) 0.003(6)
C18A 0.107(7) 0.058(6) 0.055(6) 0.002(6) 0.021(6) 0.005(6)
C18B 0.091(7) 0.050(6) 0.044(6) 0.002(5) 0.024(6) 0.004(6)
C19A 0.121(7) 0.066(6) 0.066(6) 0.004(6) 0.016(6) 0.003(6)
C19B 0.105(7) 0.057(6) 0.054(6) 0.002(6) 0.022(6) 0.006(6)
C20A 0.126(8) 0.067(6) 0.068(7) 0.000(6) 0.011(7) 0.005(7)
C20B 0.118(7) 0.065(6) 0.063(6) 0.002(6) 0.021(6) 0.004(6)
C21A 0.114(10) 0.056(8) 0.053(8) -0.003(8) 0.016(9) 0.006(9)
C21B 0.111(8) 0.060(6) 0.056(6) 0.002(6) 0.023(6) 0.005(7)
C22A 0.091(7) 0.049(6) 0.043(6) 0.001(6) 0.021(6) 0.004(6)
C22B 0.096(9) 0.052(8) 0.045(8) 0.001(7) 0.030(8) 0.004(8)
C23A 0.142(6) 0.088(5) 0.090(5) 0.009(4) 0.013(5) -0.001(5)
C23B 0.196(10) 0.083(7) 0.068(7) -0.006(6) 0.010(7) -0.010(8)
C24A 0.150(10) 0.088(8) 0.102(9) -0.003(8) -0.006(9) 0.007(8)
C24B 0.141(6) 0.087(5) 0.090(5) 0.010(4) 0.013(5) -0.002(5)
Cl1 0.036(3) 0.058(3) 0.036(2) 0.000 0.017(2) 0.000
Cl2 0.054(2) 0.074(3) 0.0245(15) -0.0098(15) 0.0120(16) -0.011(2)
O1W 0.073(14) 0.097(15) 0.079(13) 0.000 0.026(11) 0.000
O2W 0.19(2) 0.055(10) 0.041(9) 0.000 0.059(13) 0.000
O3W 0.074(8) 0.076(8) 0.039(6) 0.005(5) 0.021(6) 0.016(7)
O4W 0.21(2) 0.067(9) 0.041(7) 0.007(6) 0.031(10) 0.057(11)
O5W 0.039(8) 0.050(8) 0.037(7) 0.000 0.017(6) 0.000

loop_
_atom_type_symbol
_atom_type_description
_atom_type_scat_dispersion_real
_atom_type_scat_dispersion_imag
_atom_type_scat_source
C C 0.0033 0.0016 'International Tables Vol C Tables 4.2.6.8 and 6.1.1.4'
H H 0.0000 0.0000 'International Tables Vol C Tables 4.2.6.8 and 6.1.1.4'
Cl Cl 0.1484 0.1585 'International Tables Vol C Tables 4.2.6.8 and 6.1.1.4'
F F 0.0171 0.0103 'International Tables Vol C Tables 4.2.6.8 and 6.1.1.4'
Gd Gd -0.1653 3.9035 'International Tables Vol C Tables 4.2.6.8 and 6.1.1.4'
N N 0.0061 0.0033 'International Tables Vol C Tables 4.2.6.8 and 6.1.1.4'
O O 0.0106 0.0060 'International Tables Vol C Tables 4.2.6.8 and 6.1.1.4'

loop_
_geom_angle_atom_site_label_1
_geom_angle_atom_site_label_2
_geom_angle_atom_site_label_3
_geom_angle
_geom_angle_site_symmetry_1
_geom_angle_site_symmetry_3
_geom_angle_publ_flag
O1A Gd1 O1A 140.2(9) 2 . ?
O1A Gd1 N1B 152.4(5) . 2 ?
O1A Gd1 N1B 62.4(5) 2 2 ?
O1A Gd1 N2B 85.7(5) . 2 ?
O1A Gd1 N2B 85.7(5) 2 . ?
O1A Gd1 N2B 120.1(5) 2 2 ?
O1A Gd1 N2B 120.1(5) . . ?
O1A Gd1 O5W 70.1(5) 2 . ?
O1A Gd1 O5W 70.1(5) . . ?
O1B Gd1 N2B 64.5(5) 2 . ?
O1B Gd1 N2B 153.2(5) . . ?
O1B Gd1 O5W 68.4(4) . . ?
O1B Gd1 O5W 68.4(4) 2 . ?
O2A Gd1 O1A 83.7(6) 2 2 ?
O2A Gd1 O1A 83.7(6) . . ?
O2A Gd1 O1A 81.9(6) 2 . ?
O2A Gd1 O1A 81.9(6) . 2 ?
O2A Gd1 O1B 42.7(6) . 2 ?
O2A Gd1 O1B 117.6(6) 2 2 ?
O2A Gd1 O2A 136.8(9) . 2 ?
O2A Gd1 N1B 87.1(5) 2 2 ?
O2A Gd1 N1B 120.6(5) . 2 ?
O2A Gd1 N2B 154.4(5) 2 . ?
O2A Gd1 N2B 63.9(5) 2 2 ?
O2A Gd1 N2B 63.9(5) . . ?
O2A Gd1 N2B 154.4(5) . 2 ?
O2A Gd1 O5W 68.4(4) 2 . ?
O2A Gd1 O5W 68.4(4) . . ?
O2B Gd1 O1B 80.8(6) . . ?
O2B Gd1 O1B 82.8(6) 2 . ?
O2B Gd1 N2B 121.5(5) 2 . ?
O2B Gd1 N2B 87.9(5) . . ?
O2B Gd1 O5W 67.3(4) . . ?
O2B Gd1 O5W 67.3(4) 2 . ?
N2B Gd1 N1B 66.7(3) 2 2 ?
N2B Gd1 N1B 67.4(3) . 2 ?
N2B Gd1 N2B 102.4(4) . 2 ?
O5W Gd1 N1B 128.4(2) . 2 ?
O5W Gd1 N2B 128.8(2) . . ?
O5W Gd1 N2B 128.8(2) . 2 ?
C8A O1A Gd1 122.8(16) . . ?
C6B O1B Gd1 120.6(14) 2 . ?
C6A O2A Gd1 120.7(14) . . ?
C8B O2B Gd1 119.4(13) . . ?
C2A N1B Gd1 112.0(12) . . ?
C2A N1B C3A 108.1(16) . . ?
C2A N1B C7A 112.5(16) . . ?
C2B N1B Gd1 110.5(13) . . ?
C3A N1B Gd1 112.3(10) . . ?
C3B N1B Gd1 110.1(12) . . ?
C3B N1B C2B 113.4(17) . . ?
C3B N1B C7B 109.4(15) . . ?
C7A N1B Gd1 105.8(11) . . ?
C7A N1B C3A 106.0(15) . . ?
C7B N1B Gd1 101.3(10) . . ?
C7B N1B C2B 111.5(17) . . ?
C1A N2B Gd1 112.8(12) 2 . ?
C1B N2B Gd1 112.1(12) 2 . ?
C1B N2B C4B 111.7(17) 2 . ?
C1B N2B C5B 107.2(17) 2 . ?
C4A N2B Gd1 112.2(12) . . ?
C4A N2B C1A 109.3(16) . 2 ?
C4A N2B C5A 109.1(15) . . ?
C4B N2B Gd1 113.1(12) . . ?
C5A N2B Gd1 103.6(11) . . ?
C5A N2B C1A 109.7(17) . 2 ?
C5B N2B Gd1 105.2(11) . . ?
C5B N2B C4B 107.1(16) . . ?
C6A N3A H3A 118.4 . . ?
C6A N3A C16A 123(2) . . ?
C16A N3A H3A 118.4 . . ?
C8B N3B H3B 118.9 . . ?
C8B N3B C9B 122(2) . . ?
C9B N3B H3B 118.9 . . ?
C8A N4A H4A 118.2 . . ?
C8A N4A C9A 124(2) . . ?
C9A N4A H4A 118.2 . . ?
C6B N4B H4B 117.3 . . ?
C6B N4B C16B 125(2) . . ?
C16B N4B H4B 117.3 . . ?
N2B C1A H1AA 109.3 2 . ?
N2B C1A H1AB 109.3 2 . ?
H1AA C1A H1AB 107.9 . . ?
C2A C1A N2B 112(2) . 2 ?
C2A C1A H1AA 109.3 . . ?
C2A C1A H1AB 109.3 . . ?
N2B C1B H1BA 109.5 2 . ?
N2B C1B H1BB 109.5 2 . ?
N2B C1B C2B 111(3) 2 . ?
H1BA C1B H1BB 108.1 . . ?
C2B C1B H1BA 109.5 . . ?
C2B C1B H1BB 109.5 . . ?
N1B C2A H2AA 109.0 . . ?
N1B C2A H2AB 109.0 . . ?
C1A C2A N1B 113.1(19) . . ?
C1A C2A H2AA 109.0 . . ?
C1A C2A H2AB 109.0 . . ?
H2AA C2A H2AB 107.8 . . ?
N1B C2B H2BA 109.1 . . ?
N1B C2B H2BB 109.1 . . ?
C1B C2B N1B 113(2) . . ?
C1B C2B H2BA 109.1 . . ?
C1B C2B H2BB 109.1 . . ?
H2BA C2B H2BB 107.8 . . ?
N1B C3A H3AA 109.0 . . ?
N1B C3A H3AB 109.0 . . ?
H3AA C3A H3AB 107.8 . . ?
C4A C3A N1B 113.0(18) . . ?
C4A C3A H3AA 109.0 . . ?
C4A C3A H3AB 109.0 . . ?
N1B C3B H3BA 109.6 . . ?
N1B C3B H3BB 109.6 . . ?
N1B C3B C4B 110.1(18) . . ?
H3BA C3B H3BB 108.1 . . ?
C4B C3B H3BA 109.6 . . ?
C4B C3B H3BB 109.6 . . ?
N2B C4A C3A 110.5(17) . . ?
N2B C4A H4AA 109.6 . . ?
N2B C4A H4AB 109.6 . . ?
C3A C4A H4AA 109.6 . . ?
C3A C4A H4AB 109.6 . . ?
H4AA C4A H4AB 108.1 . . ?
N2B C4B H4BA 109.1 . . ?
N2B C4B H4BB 109.1 . . ?
C3B C4B N2B 112.5(18) . . ?
C3B C4B H4BA 109.1 . . ?
C3B C4B H4BB 109.1 . . ?
H4BA C4B H4BB 107.8 . . ?
N2B C5A H5AA 110.3 . . ?
N2B C5A H5AB 110.3 . . ?
H5AA C5A H5AB 108.5 . . ?
C6A C5A N2B 107.2(16) . . ?
C6A C5A H5AA 110.3 . . ?
C6A C5A H5AB 110.3 . . ?
N2B C5B H5BA 109.8 . . ?
N2B C5B H5BB 109.8 . . ?
H5BA C5B H5BB 108.2 . . ?
C6B C5B N2B 109.5(14) . . ?
C6B C5B H5BA 109.8 . . ?
C6B C5B H5BB 109.8 . . ?
O2A C6A N3A 122(2) . . ?
O2A C6A C5A 120.9(19) . . ?
N3A C6A C5A 116.6(19) . . ?
O1B C6B N4B 121.3(19) 2 . ?
O1B C6B C5B 121.2(18) 2 . ?
N4B C6B C5B 117.4(18) . . ?
N1B C7A H7AA 110.7 . . ?
N1B C7A H7AB 110.7 . . ?
H7AA C7A H7AB 108.8 . . ?
C8A C7A N1B 105.4(16) . . ?
C8A C7A H7AA 110.7 . . ?
C8A C7A H7AB 110.7 . . ?
N1B C7B H7BA 109.7 . . ?
N1B C7B H7BB 109.7 . . ?
H7BA C7B H7BB 108.2 . . ?
C8B C7B N1B 109.8(15) . . ?
C8B C7B H7BA 109.7 . . ?
C8B C7B H7BB 109.7 . . ?
O1A C8A N4A 122(2) . . ?
O1A C8A C7A 119(2) . . ?
N4A C8A C7A 119(2) . . ?
O2B C8B N3B 124(2) . . ?
O2B C8B C7B 119.9(17) . . ?
N3B C8B C7B 115.8(18) . . ?
N4A C9A H9AA 108.4 . . ?
N4A C9A H9AB 108.4 . . ?
N4A C9A C10A 115(2) . . ?
H9AA C9A H9AB 107.5 . . ?
C10A C9A H9AA 108.4 . . ?
C10A C9A H9AB 108.4 . . ?
N3B C9B H9BA 108.4 . . ?
N3B C9B H9BB 108.4 . . ?
N3B C9B C10B 115.4(18) . . ?
H9BA C9B H9BB 107.5 . . ?
C10B C9B H9BA 108.4 . . ?
C10B C9B H9BB 108.4 . . ?
C11A C10A C9A 119.2(14) . . ?
C15A C10A C9A 120.8(14) . . ?
C15A C10A C11A 120.0(10) . . ?
C11B C10B C9B 121.4(13) . . ?
C11B C10B C15B 120.5(9) . . ?
C15B C10B C9B 118.1(13) . . ?
C10A C11A H11A 120.2 . . ?
C10A C11A C12A 119.7(11) . . ?
C12A C11A H11A 120.2 . . ?
C10B C11B H11B 120.3 . . ?
C10B C11B C12B 119.4(10) . . ?
C12B C11B H11B 120.3 . . ?
C11A C12A H12A 120.2 . . ?
C13A C12A C11A 119.7(11) . . ?
C13A C12A H12A 120.2 . . ?
C11B C12B H12B 120.1 . . ?
C13B C12B C11B 119.8(10) . . ?
C13B C12B H12B 120.1 . . ?
C12A C13A C14A 120.5(10) . . ?
C12A C13A C23A 113.4(14) . . ?
C14A C13A C23A 125.7(14) . . ?
C12B C13B C23B 115.4(13) . . ?
C14B C13B C12B 120.1(10) . . ?
C14B C13B C23B 122.9(13) . . ?
C13A C14A H14A 120.3 . . ?
C15A C14A C13A 119.5(11) . . ?
C15A C14A H14A 120.3 . . ?
C13B C14B H14B 120.2 . . ?
C13B C14B C15B 119.5(11) . . ?
C15B C14B H14B 120.2 . . ?
C10A C15A H15A 120.0 . . ?
C14A C15A C10A 120.1(11) . . ?
C14A C15A H15A 119.9 . . ?
C10B C15B C14B 119.9(10) . . ?
C10B C15B H15B 120.1 . . ?
C14B C15B H15B 120.1 . . ?
N3A C16A H16A 107.4 . . ?
N3A C16A H16B 107.4 . . ?
N3A C16A C17A 119.7(18) . . ?
H16A C16A H16B 106.9 . . ?
C17A C16A H16A 107.4 . . ?
C17A C16A H16B 107.4 . . ?
N4B C16B H16C 109.0 . . ?
N4B C16B H16D 109.0 . . ?
N4B C16B C17B 113.1(17) . . ?
H16C C16B H16D 107.8 . . ?
C17B C16B H16C 109.0 . . ?
C17B C16B H16D 109.0 . . ?
C18A C17A C16A 118.2(14) . . ?
C22A C17A C16A 121.7(14) . . ?
C22A C17A C18A 120.0(10) . . ?
C18B C17B C16B 120.7(14) . . ?
C18B C17B C22B 119.9(9) . . ?
C22B C17B C16B 119.4(14) . . ?
C17A C18A H18A 119.9 . . ?
C19A C18A C17A 120.2(11) . . ?
C19A C18A H18A 119.9 . . ?
C17B C18B H18B 119.8 . . ?
C17B C18B C19B 120.4(10) . . ?
C19B C18B H18B 119.8 . . ?
C18A C19A H19A 119.9 . . ?
C18A C19A C20A 120.2(11) . . ?
C20A C19A H19A 119.9 . . ?
C18B C19B H19B 120.2 . . ?
C20B C19B C18B 119.6(10) . . ?
C20B C19B H19B 120.2 . . ?
C19A C20A C21A 119.3(10) . . ?
C19A C20A C24A 108.9(13) . . ?
C21A C20A C24A 131.8(14) . . ?
C19B C20B C21B 120.4(10) . . ?
C19B C20B C24B 117.5(13) . . ?
C21B C20B C24B 122.1(13) . . ?
C20A C21A H21A 119.8 . . ?
C22A C21A C20A 120.4(10) . . ?
C22A C21A H21A 119.8 . . ?
C20B C21B H21B 120.1 . . ?
C20B C21B C22B 119.8(10) . . ?
C22B C21B H21B 120.1 . . ?
C17A C22A C21A 119.7(10) . . ?
C17A C22A H22A 120.1 . . ?
C21A C22A H22A 120.1 . . ?
C17B C22B C21B 119.8(10) . . ?
C17B C22B H22B 120.1 . . ?
C21B C22B H22B 120.1 . . ?
F4A C23A F5A 102.6(13) . . ?
F4A C23A C13A 115.7(11) . . ?
F5A C23A C13A 115.7(11) . . ?
F6A C23A F4A 102.6(13) . . ?
F6A C23A F5A 102.6(13) . . ?
F6A C23A C13A 115.7(11) . . ?
F4B C23B C13B 115.7(11) . . ?
F5B C23B F4B 102.6(13) . . ?
F5B C23B C13B 115.6(11) . . ?
F6B C23B F4B 102.7(13) . . ?
F6B C23B F5B 102.6(13) . . ?
F6B C23B C13B 115.7(11) . . ?
F1A C24A F2A 102.6(13) . . ?
F1A C24A F3A 102.5(13) . . ?
F1A C24A C20A 115.7(11) . . ?
F2A C24A F3A 102.6(13) . . ?
F2A C24A C20A 115.7(11) . . ?
F3A C24A C20A 115.8(11) . . ?
F1B C24B C20B 115.7(11) . . ?
F2B C24B F1B 102.5(13) . . ?
F2B C24B C20B 115.6(11) . . ?
F3B C24B F1B 102.7(13) . . ?
F3B C24B F2B 102.8(13) . . ?
F3B C24B C20B 115.6(11) . . ?
H1WA O1W H1WA 165.1 . 2_656 ?
H1WA O1W H1WB 104.5 2_656 2_656 ?
H1WA O1W H1WB 104.5 . . ?
H1WA O1W H1WB 60.6 . 2_656 ?
H1WB O1W H1WA 60.6 . 2_656 ?
H1WB O1W H1WB 44.5 . 2_656 ?
H2WA O2W H2WB 98.9 . . ?
H2WA O2W H2WB 17.2 . 2_556 ?
H2WB O2W H2WB 108.0 . 2_556 ?
H3WA O3W H3WB 109.4 . . ?
H4WA O4W H4WB 109.5 . . ?

loop_
_geom_bond_atom_site_label_1
_geom_bond_atom_site_label_2
_geom_bond_distance
_geom_bond_site_symmetry_2
_geom_bond_publ_flag
Gd1 O1A 2.380(19) . ?
Gd1 O1A 2.380(19) 2 ?
Gd1 O1B 2.378(18) . ?
Gd1 O1B 2.378(18) 2 ?
Gd1 O2A 2.371(17) 2 ?
Gd1 O2A 2.371(17) . ?
Gd1 O2B 2.366(16) 2 ?
Gd1 O2B 2.366(16) . ?
Gd1 N1B 2.654(10) 2 ?
Gd1 N2B 2.641(10) 2 ?
Gd1 N2B 2.641(10) . ?
Gd1 O5W 2.557(13) . ?
F1A C24A 1.340(13) . ?
F1B C24B 1.340(13) . ?
F2A C24A 1.340(13) . ?
F2B C24B 1.340(13) . ?
F3A C24A 1.341(13) . ?
F3B C24B 1.339(13) . ?
F4A C23A 1.340(13) . ?
F4B C23B 1.341(13) . ?
F5A C23A 1.340(13) . ?
F5B C23B 1.340(13) . ?
F6A C23A 1.339(13) . ?
F6B C23B 1.339(13) . ?
O1A C8A 1.28(3) . ?
O1B C6B 1.25(3) 2 ?
O2A C6A 1.24(3) . ?
O2B C8B 1.26(3) . ?
N1B C2A 1.490(15) . ?
N1B C2B 1.500(15) . ?
N1B C3A 1.503(15) . ?
N1B C3B 1.480(15) . ?
N1B C7A 1.496(15) . ?
N1B C7B 1.498(15) . ?
N2B C1A 1.51(3) 2 ?
N2B C1B 1.47(3) 2 ?
N2B C4A 1.473(15) . ?
N2B C4B 1.490(15) . ?
N2B C5A 1.496(15) . ?
N2B C5B 1.487(15) . ?
N3A H3A 0.8800 . ?
N3A C6A 1.32(2) . ?
N3A C16A 1.44(2) . ?
N3B H3B 0.8800 . ?
N3B C8B 1.313(19) . ?
N3B C9B 1.44(2) . ?
N4A H4A 0.8800 . ?
N4A C8A 1.31(2) . ?
N4A C9A 1.45(2) . ?
N4B H4B 0.8800 . ?
N4B C6B 1.314(19) . ?
N4B C16B 1.44(2) . ?
C1A H1AA 0.9900 . ?
C1A H1AB 0.9900 . ?
C1A C2A 1.488(17) . ?
C1B H1BA 0.9900 . ?
C1B H1BB 0.9900 . ?
C1B C2B 1.493(18) . ?
C2A H2AA 0.9900 . ?
C2A H2AB 0.9900 . ?
C2B H2BA 0.9900 . ?
C2B H2BB 0.9900 . ?
C3A H3AA 0.9900 . ?
C3A H3AB 0.9900 . ?
C3A C4A 1.481(17) . ?
C3B H3BA 0.9900 . ?
C3B H3BB 0.9900 . ?
C3B C4B 1.486(18) . ?
C4A H4AA 0.9900 . ?
C4A H4AB 0.9900 . ?
C4B H4BA 0.9900 . ?
C4B H4BB 0.9900 . ?
C5A H5AA 0.9900 . ?
C5A H5AB 0.9900 . ?
C5A C6A 1.495(18) . ?
C5B H5BA 0.9900 . ?
C5B H5BB 0.9900 . ?
C5B C6B 1.481(17) . ?
C7A H7AA 0.9900 . ?
C7A H7AB 0.9900 . ?
C7A C8A 1.488(18) . ?
C7B H7BA 0.9900 . ?
C7B H7BB 0.9900 . ?
C7B C8B 1.485(17) . ?
C9A H9AA 0.9900 . ?
C9A H9AB 0.9900 . ?
C9A C10A 1.51(2) . ?
C9B H9BA 0.9900 . ?
C9B H9BB 0.9900 . ?
C9B C10B 1.511(19) . ?
C10A C11A 1.384(14) . ?
C10A C15A 1.382(14) . ?
C10B C11B 1.381(13) . ?
C10B C15B 1.382(13) . ?
C11A H11A 0.9500 . ?
C11A C12A 1.386(14) . ?
C11B H11B 0.9500 . ?
C11B C12B 1.387(14) . ?
C12A H12A 0.9500 . ?
C12A C13A 1.379(14) . ?
C12B H12B 0.9500 . ?
C12B C13B 1.384(14) . ?
C13A C14A 1.383(14) . ?
C13A C23A 1.43(3) . ?
C13B C14B 1.379(14) . ?
C13B C23B 1.43(3) . ?
C14A H14A 0.9500 . ?
C14A C15A 1.382(14) . ?
C14B H14B 0.9500 . ?
C14B C15B 1.384(14) . ?
C15A H15A 0.9500 . ?
C15B H15B 0.9500 . ?
C16A H16A 0.9900 . ?
C16A H16B 0.9900 . ?
C16A C17A 1.51(2) . ?
C16B H16C 0.9900 . ?
C16B H16D 0.9900 . ?
C16B C17B 1.516(19) . ?
C17A C18A 1.384(14) . ?
C17A C22A 1.380(14) . ?
C17B C18B 1.378(14) . ?
C17B C22B 1.381(13) . ?
C18A H18A 0.9500 . ?
C18A C19A 1.377(14) . ?
C18B H18B 0.9500 . ?
C18B C19B 1.385(14) . ?
C19A H19A 0.9500 . ?
C19A C20A 1.383(14) . ?
C19B H19B 0.9500 . ?
C19B C20B 1.376(14) . ?
C20A C21A 1.391(14) . ?
C20A C24A 1.43(3) . ?
C20B C21B 1.383(14) . ?
C20B C24B 1.43(3) . ?
C21A H21A 0.9500 . ?
C21A C22A 1.384(14) . ?
C21B H21B 0.9500 . ?
C21B C22B 1.388(14) . ?
C22A H22A 0.9500 . ?
C22B H22B 0.9500 . ?
O1W H1WA 0.8701 . ?
O1W H1WA 0.8701 2_656 ?
O1W H1WB 0.8688 2_656 ?
O1W H1WB 0.8689 . ?
O2W H2WA 0.9866 . ?
O2W H2WB 0.8165 2_556 ?
O2W H2WB 0.8165 . ?
O3W H3WA 0.8705 . ?
O3W H3WB 0.8699 . ?
O4W H4WA 0.8694 . ?
O4W H4WB 0.8695 . ?

loop_
_twin_individual_id
_twin_individual_mass_fraction_refined
1 0.910(3)
2 0.090(3)
